data_2312513
loop_
_publ_author_name
'Abrahams, Brendan F.'
'Commons, Christopher J.'
'Hudson, Timothy A.'
'Sanchez-Arlt, Robin'

_publ_section_title
;
 Supramolecular hydrogen-bonded networks formed from copper(II)
 carboxylate dimers.
;
_journal_coeditor_code JX3083
_journal_issue 6
_journal_name_full 'Acta crystallographica. Section C, Structural chemistry'
_journal_paper_doi 10.1107/S2053229624004534
_journal_volume 80
_journal_year 2024
_chemical_formula_iupac
;
(C8 H20 N) [Cu2 (C7 H4 O3)2 (C7 H5 O3)2 (C4 H8 O2)2]
[Cu2 (C7 H5 O3)4 (C4 H8 O2) (H2 O)], C H4 O
;
_chemical_formula_moiety '2(C8 H20 N +), C36 H36 Cu2 O16 2-, C32 H28 Cu2 O15, C H4 O'
_chemical_formula_sum 'C85 H108 Cu4 N2 O32'
_chemical_formula_weight 1923.89
_chemical_name_systematic
;
Bis(tetraethylammonium)
bis(\m-4-hydroxybenzoato)bis(\m-4-oxidobenzoato)bis[(dioxane)copper(II)]
aqua(dioxane)tetrakis(\m-4-hydroxybenzoato)dicopper(II)
methanol monosolvate
;
_space_group_crystal_system orthorhombic
_space_group_IT_number 62
_space_group_name_Hall '-P 2ac 2n'
_space_group_name_H-M_alt 'P n m a'
_atom_sites_solution_hydrogens mixed
_atom_sites_solution_primary dual
_audit_creation_method
;
Olex2 1.5
(compiled 2024.02.16 svn.r378c4104 for OlexSys, GUI svn.r6928)
;
_cell_angle_alpha 90
_cell_angle_beta 90
_cell_angle_gamma 90
_cell_formula_units_Z 4
_cell_length_a 12.833(3)
_cell_length_b 54.548(11)
_cell_length_c 12.119(2)
_cell_measurement_reflns_used 2355
_cell_measurement_temperature 100.0(2)
_cell_volume 8483(3)
_computing_cell_refinement
;
XDS (Kabsch, 2010)
;
_computing_data_collection 'AS QEGUI'
_computing_data_reduction
;
XDS (Kabsch, 2010)
;
_computing_molecular_graphics
;
OLEX2 (Dolomanov <i>et al.</i>, 2009)
;
_computing_publication_material
;
OLEX2 (Dolomanov <i>et al.</i>, 2009)
;
_computing_structure_refinement
;
SHELXL2018 (Sheldrick, 2015<i>b</i>)
;
_computing_structure_solution
;
SHELXT2018 (Sheldrick, 2015<i>a</i>)
;
_diffrn_ambient_temperature 100.0(2)
_diffrn_detector_area_resol_mean 13.3
_diffrn_measured_fraction_theta_full 0.998
_diffrn_measured_fraction_theta_max 0.897
_diffrn_measurement_device_type 'MX2 beamline, Australian Synchrotron'
_diffrn_measurement_method 'Omega Scan'
_diffrn_radiation_monochromator 'Silicon Double Crystal'
_diffrn_radiation_type Synchrotron
_diffrn_radiation_wavelength 0.7108
_diffrn_reflns_av_R_equivalents 0.0543
_diffrn_reflns_av_unetI/netI 0.0222
_diffrn_reflns_limit_h_max 19
_diffrn_reflns_limit_h_min -19
_diffrn_reflns_limit_k_max 75
_diffrn_reflns_limit_k_min -75
_diffrn_reflns_limit_l_max 16
_diffrn_reflns_limit_l_min -16
_diffrn_reflns_number 151309
_diffrn_reflns_theta_full 25.242
_diffrn_reflns_theta_max 32.363
_diffrn_reflns_theta_min 0.747
_diffrn_source 'MX2 Beamline Australian Synchrotron'
_diffrn_standards_number 0
_exptl_absorpt_coefficient_mu 1.077
_exptl_absorpt_correction_T_max 0.4319
_exptl_absorpt_correction_T_min 0.3206
_exptl_absorpt_correction_type multi-scan
_exptl_absorpt_process_details
;
(XDS; Kabsch, 2010)
;
_exptl_crystal_colour 'clear blue'
_exptl_crystal_density_diffrn 1.506
_exptl_crystal_description irregular
_exptl_crystal_F_000 4016
_exptl_crystal_size_max 0.131
_exptl_crystal_size_mid 0.087
_exptl_crystal_size_min 0.055
_refine_diff_density_max 1.423
_refine_diff_density_min -0.842
_refine_ls_extinction_method none
_refine_ls_goodness_of_fit_ref 1.023
_refine_ls_hydrogen_treatment mixed
_refine_ls_matrix_type full
_refine_ls_number_parameters 585
_refine_ls_number_reflns 13753
_refine_ls_number_restraints 67
_refine_ls_restrained_S_all 1.021
_refine_ls_R_factor_all 0.0592
_refine_ls_R_factor_gt 0.0497
_refine_ls_shift/su_max 0.005
_refine_ls_shift/su_mean 0.000
_refine_ls_structure_factor_coef Fsqd
_refine_ls_weighting_details 'w=1/[\s^2^(Fo^2^)+(0.0883P)^2^+6.6788P] where P=(Fo^2^+2Fc^2^)/3'
_refine_ls_weighting_scheme calc
_refine_ls_wR_factor_gt 0.1405
_refine_ls_wR_factor_ref 0.1484
_reflns_number_gt 11493
_reflns_number_total 13753
_reflns_threshold_expression 'I > 2\s(I)'
_cod_data_source_file jx3083.cif
_cod_data_source_block compound_5
_cod_database_code 2312513
_shelx_space_group_comment
;
The symmetry employed for this shelxl refinement is uniquely defined
by the following loop, which should always be used as a source of
symmetry information in preference to the above space-group names.
They are only intended as comments.
;
_shelx_estimated_absorpt_t_min 0.872
_shelx_estimated_absorpt_t_max 0.943

loop_
_space_group_symop_operation_xyz
'x, y, z'
'-x+1/2, -y, z+1/2'
'-x, y+1/2, -z'
'x+1/2, -y+1/2, -z+1/2'
'-x, -y, -z'
'x-1/2, y, -z-1/2'
'x, -y-1/2, z'
'-x-1/2, y-1/2, z-1/2'

loop_
_atom_site_type_symbol
_atom_site_label
_atom_site_fract_x
_atom_site_fract_y
_atom_site_fract_z
_atom_site_U_iso_or_equiv
_atom_site_adp_type
_atom_site_calc_flag
_atom_site_occupancy
_atom_site_disorder_assembly
_atom_site_disorder_group
Cu Cu1 1.09438(2) 0.50228(2) 0.46389(2) 0.02254(7) Uani d 1 . .
Cu Cu3 0.77549(3) 0.750000 0.39070(3) 0.02583(8) Uani d 1 . .
Cu Cu2 0.97413(3) 0.750000 0.42875(3) 0.02737(9) Uani d 1 . .
O O11 0.93206(12) 0.63271(2) 0.00021(12) 0.0286(3) Uani d 1 . .
O O6 0.79458(13) 0.59894(3) 0.04796(13) 0.0305(3) Uani d 1 . .
O O5 0.87919(12) 0.51933(3) 0.40980(14) 0.0344(3) Uani d 1 . .
O O1 1.10134(12) 0.53053(3) 0.56100(13) 0.0310(3) Uani d 1 . .
O O4 1.04170(12) 0.52395(3) 0.34824(13) 0.0327(3) Uani d 1 . .
O O7 1.25994(13) 0.50399(3) 0.41904(15) 0.0351(3) Uani d 1 . .
O O2 0.93938(13) 0.52620(3) 0.62668(14) 0.0351(3) Uani d 1 . .
O O17 0.6112(2) 0.750000 0.3665(2) 0.0372(5) Uani d 1 . .
H H17C 0.567(2) 0.750000 0.424(3) 0.056 Uiso d 1 . .
H H17 0.583(3) 0.7564(10) 0.310(3) 0.056 Uiso d 0.5 A -1
O O3 1.09462(14) 0.61876(3) 0.89328(14) 0.0369(4) Uani d 1 . .
H H3 1.047567 0.622646 0.936981 0.077(13) Uiso d 1 . .
O O9 0.98162(14) 0.72462(3) 0.31540(16) 0.0443(4) Uani d 1 . .
O O10 0.81086(14) 0.72439(3) 0.28582(16) 0.0451(4) Uani d 1 . .
O O13 0.77289(15) 0.72506(4) 0.50558(17) 0.0460(4) Uani d 1 . .
O O14 0.79843(16) 0.63828(3) 0.84125(15) 0.0458(4) Uani d 1 . .
O O18 0.5112(6) 0.73992(18) 0.5562(5) 0.139(4) Uani d 0.5 B -1
H H18 0.451763 0.744139 0.572141 0.208 Uiso d 0.5 B -1
H H14A 0.840123 0.637049 0.896711 0.208 Uiso d 1 . .
O O12 0.94340(16) 0.72509(4) 0.53854(17) 0.0498(5) Uani d 1 . .
O O15 1.1407(2) 0.750000 0.4589(3) 0.0510(7) Uani d 1 . .
N N1 0.94177(16) 0.62350(4) 0.45490(16) 0.0340(4) Uani d 1 . .
C C12 0.83421(17) 0.58163(3) 0.11586(15) 0.0267(4) Uani d 1 . .
C C7 0.96608(16) 0.56600(3) 0.76684(16) 0.0274(4) Uani d 1 . .
H H7 0.902792 0.557028 0.771631 0.033 Uiso calc 1 . .
O O8 1.41723(18) 0.47818(4) 0.5330(2) 0.0576(5) Uani d 1 . .
C C2 1.04197(16) 0.55867(3) 0.69232(16) 0.0261(3) Uani d 1 . .
C C19 0.91121(17) 0.69439(3) 0.19854(16) 0.0283(4) Uani d 1 . .
C C13 0.94089(17) 0.57883(3) 0.13287(16) 0.0272(4) Uani d 1 . .
H H13 0.988965 0.589086 0.095133 0.033 Uiso calc 1 . .
C C8 0.94606(16) 0.52843(3) 0.34574(16) 0.0258(3) Uani d 1 . .
C C1 1.02630(16) 0.53685(3) 0.62135(15) 0.0253(3) Uani d 1 . .
C C11 0.76460(17) 0.56603(4) 0.16858(18) 0.0298(4) Uani d 1 . .
H H11 0.692123 0.567179 0.153469 0.036 Uiso calc 1 . .
C C25 0.85244(19) 0.71771(4) 0.55474(16) 0.0317(4) Uani d 1 . .
C C22 0.92602(17) 0.65267(3) 0.06385(16) 0.0270(4) Uani d 1 . .
C C6 0.98102(17) 0.58615(4) 0.83431(16) 0.0283(4) Uani d 1 . .
H H6A 0.928236 0.590939 0.884863 0.034 Uiso calc 1 . .
C C14 0.97644(16) 0.56107(3) 0.20488(16) 0.0270(4) Uani d 1 . .
H H14 1.049277 0.558911 0.215007 0.032 Uiso calc 1 . .
C C23 1.01435(17) 0.66676(4) 0.08873(18) 0.0313(4) Uani d 1 . .
H H23 1.080046 0.662257 0.058802 0.038 Uiso calc 1 . .
C C26 0.83724(19) 0.69794(4) 0.63736(17) 0.0318(4) Uani d 1 . .
C C64 0.90060(17) 0.71611(4) 0.27185(16) 0.0288(4) Uani d 1 . .
C C9 0.90715(16) 0.54634(3) 0.26264(16) 0.0257(3) Uani d 1 . .
C C5 1.07344(17) 0.59938(4) 0.82799(17) 0.0297(4) Uani d 1 . .
C C4 1.14971(18) 0.59259(4) 0.75125(18) 0.0316(4) Uani d 1 . .
H H4 1.212193 0.601828 0.745030 0.038 Uiso calc 1 . .
C C27 0.7452(2) 0.68484(4) 0.63751(19) 0.0365(5) Uani d 1 . .
H H27 0.689710 0.689614 0.590260 0.044 Uiso calc 1 . .
C C24 1.00705(17) 0.68709(4) 0.15624(18) 0.0318(4) Uani d 1 . .
H H24 1.067993 0.696164 0.173907 0.038 Uiso calc 1 . .
C C3 1.13368(17) 0.57242(4) 0.68471(17) 0.0292(4) Uani d 1 . .
H H3A 1.185705 0.567794 0.632966 0.035 Uiso calc 1 . .
C C10 0.80083(16) 0.54885(3) 0.24297(17) 0.0285(4) Uani d 1 . .
H H10 0.752775 0.538650 0.281032 0.034 Uiso calc 1 . .
C C31 0.9161(2) 0.69161(4) 0.71040(18) 0.0354(4) Uani d 1 . .
H H31 0.979126 0.700732 0.711240 0.043 Uiso calc 1 . .
C C20 0.82288(18) 0.68093(4) 0.17132(19) 0.0336(4) Uani d 1 . .
H H20 0.756699 0.686007 0.198006 0.040 Uiso calc 1 . .
C C39 0.8940(2) 0.60932(4) 0.54997(18) 0.0358(5) Uani d 1 . .
H H39A 0.950063 0.604951 0.602465 0.043 Uiso calc 1 . .
H H39B 0.844682 0.620229 0.589215 0.043 Uiso calc 1 . .
C C21 0.83027(18) 0.66027(4) 0.10592(18) 0.0332(4) Uani d 1 . .
H H21 0.769260 0.651113 0.089396 0.040 Uiso calc 1 . .
C C42 1.08702(19) 0.62009(5) 0.3124(2) 0.0374(5) Uani d 1 . .
H H42A 1.039807 0.621569 0.249216 0.056 Uiso calc 1 . .
H H42B 1.146988 0.609944 0.291858 0.056 Uiso calc 1 . .
H H42C 1.111212 0.636411 0.334408 0.056 Uiso calc 1 . .
C C29 0.8131(2) 0.65835(4) 0.77841(18) 0.0363(5) Uani d 1 . .
C C30 0.9032(2) 0.67202(4) 0.78223(19) 0.0356(4) Uani d 1 . .
H H30 0.956350 0.668071 0.833815 0.043 Uiso calc 1 . .
C C15 1.30881(19) 0.48317(4) 0.3692(2) 0.0382(4) Uani d 1 . .
H H15A 1.368711 0.488498 0.323664 0.046 Uiso calc 1 . .
H H15B 1.258622 0.474517 0.320926 0.046 Uiso calc 1 . .
C C37 0.8636(2) 0.62802(5) 0.3634(2) 0.0405(5) Uani d 1 . .
H H37A 0.897573 0.637781 0.304673 0.049 Uiso calc 1 . .
H H37B 0.843334 0.612056 0.330932 0.049 Uiso calc 1 . .
C C28 0.7336(2) 0.66485(4) 0.7061(2) 0.0397(5) Uani d 1 . .
H H28 0.671123 0.655505 0.703982 0.048 Uiso calc 1 . .
C C40 0.8368(2) 0.58612(5) 0.5178(2) 0.0445(5) Uani d 1 . .
H H40A 0.778075 0.590266 0.469606 0.067 Uiso calc 1 . .
H H40B 0.810747 0.577962 0.584382 0.067 Uiso calc 1 . .
H H40C 0.884540 0.575124 0.478700 0.067 Uiso calc 1 . .
C C41 1.0304(2) 0.60833(5) 0.4071(2) 0.0428(5) Uani d 1 . .
H H41A 1.081202 0.604906 0.466636 0.051 Uiso calc 1 . .
H H41B 1.001899 0.592412 0.382052 0.051 Uiso calc 1 . .
C C38 0.7663(2) 0.64124(5) 0.4007(2) 0.0425(5) Uani d 1 . .
H H38A 0.718827 0.643180 0.337958 0.064 Uiso calc 1 . .
H H38B 0.785164 0.657431 0.429548 0.064 Uiso calc 1 . .
H H38C 0.731911 0.631705 0.458698 0.064 Uiso calc 1 . .
O O16 1.2961(4) 0.750000 0.6153(4) 0.1116(19) Uani d 1 . .
C C17 1.3722(2) 0.49978(5) 0.5839(3) 0.0483(6) Uani d 1 . .
H H17A 1.425049 0.508191 0.629804 0.058 Uiso calc 1 . .
H H17B 1.313166 0.495025 0.631961 0.058 Uiso calc 1 . .
C C35 0.9795(2) 0.64795(5) 0.4959(3) 0.0449(6) Uani d 1 . .
H H35A 0.998623 0.658168 0.431508 0.054 Uiso calc 1 . .
H H35B 0.921343 0.656247 0.534448 0.054 Uiso calc 1 . .
C C36 1.0698(2) 0.64683(6) 0.5715(3) 0.0537(7) Uani d 1 . .
H H36A 1.128135 0.638651 0.534472 0.081 Uiso calc 1 . .
H H36B 1.050704 0.637598 0.637875 0.081 Uiso calc 1 . .
H H36C 1.090526 0.663494 0.592338 0.081 Uiso calc 1 . .
C C18 1.3345(2) 0.51679(5) 0.4933(2) 0.0424(5) Uani d 1 . .
H H18A 1.299981 0.531228 0.526678 0.051 Uiso calc 1 . .
H H18B 1.394838 0.522659 0.449831 0.051 Uiso calc 1 . .
C C16 1.3456(2) 0.46624(5) 0.4601(3) 0.0496(6) Uani d 1 . .
H H16A 1.284709 0.460432 0.502876 0.060 Uiso calc 1 . .
H H16B 1.379874 0.451750 0.426902 0.060 Uiso calc 1 . .
C C32 1.1999(3) 0.77128(6) 0.4784(3) 0.0574(8) Uani d 1 . .
H H32A 1.157007 0.786006 0.463735 0.069 Uiso calc 1 . .
H H32B 1.260763 0.771627 0.428212 0.069 Uiso calc 1 . .
C C33 1.2354(4) 0.77148(9) 0.5931(4) 0.0939(15) Uani d 1 . .
H H33A 1.278058 0.786305 0.606652 0.113 Uiso calc 1 . .
H H33B 1.174512 0.771984 0.643119 0.113 Uiso calc 1 . .
H H6 0.8425(19) 0.6083(5) 0.035(3) 0.045(9) Uiso d 1 . .
C C34 0.5581(9) 0.7512(7) 0.6500(7) 0.139(4) Uani d 0.5 B -1
H H34A 0.517242 0.747211 0.715856 0.208 Uiso d 0.5 B -1
H H34B 0.560602 0.769051 0.640566 0.208 Uiso d 0.5 B -1
H H34C 0.629092 0.744851 0.658456 0.208 Uiso d 0.5 B -1

loop_
_atom_site_aniso_label
_atom_site_aniso_U_11
_atom_site_aniso_U_22
_atom_site_aniso_U_33
_atom_site_aniso_U_12
_atom_site_aniso_U_13
_atom_site_aniso_U_23
Cu1 0.02841(12) 0.01829(11) 0.02092(12) 0.00083(8) 0.00086(8) 0.00034(7)
Cu3 0.03776(18) 0.02005(15) 0.01968(15) 0.000 -0.00168(12) 0.000
Cu2 0.03862(19) 0.02342(16) 0.02007(16) 0.000 -0.00258(13) 0.000
O11 0.0424(8) 0.0189(6) 0.0245(6) 0.0004(5) 0.0009(6) -0.0010(5)
O6 0.0390(8) 0.0234(6) 0.0292(7) 0.0006(6) -0.0010(6) 0.0070(5)
O5 0.0333(7) 0.0335(8) 0.0363(8) 0.0025(6) 0.0024(6) 0.0154(6)
O1 0.0359(7) 0.0271(7) 0.0300(7) -0.0028(6) 0.0039(6) -0.0079(6)
O4 0.0343(7) 0.0360(8) 0.0278(7) 0.0021(6) 0.0004(6) 0.0096(6)
O7 0.0341(7) 0.0300(7) 0.0413(9) 0.0029(6) 0.0075(6) 0.0015(6)
O2 0.0367(8) 0.0287(7) 0.0400(8) -0.0035(6) 0.0072(7) -0.0123(6)
O17 0.0408(12) 0.0398(12) 0.0309(11) 0.000 -0.0041(9) 0.000
O3 0.0459(9) 0.0305(8) 0.0344(8) -0.0079(6) 0.0056(7) -0.0129(6)
O9 0.0422(9) 0.0406(9) 0.0500(10) 0.0037(7) -0.0060(8) -0.0229(8)
O10 0.0415(9) 0.0454(10) 0.0485(10) 0.0043(7) -0.0033(8) -0.0257(8)
O13 0.0462(10) 0.0459(10) 0.0460(10) -0.0038(8) -0.0065(8) 0.0242(8)
O14 0.0663(12) 0.0305(8) 0.0405(9) -0.0143(8) -0.0184(8) 0.0139(7)
O18 0.120(4) 0.231(10) 0.066(3) -0.083(6) -0.004(3) -0.009(4)
O12 0.0462(10) 0.0558(11) 0.0473(11) -0.0053(9) -0.0065(8) 0.0273(9)
O15 0.0454(14) 0.0340(13) 0.074(2) 0.000 -0.0177(13) 0.000
N1 0.0405(10) 0.0309(9) 0.0306(9) 0.0044(7) 0.0032(7) 0.0021(7)
C12 0.0376(10) 0.0210(8) 0.0214(8) 0.0005(7) -0.0006(7) 0.0010(6)
C7 0.0349(9) 0.0221(8) 0.0252(9) -0.0010(7) 0.0008(7) -0.0011(6)
O8 0.0559(12) 0.0470(11) 0.0698(15) 0.0062(9) -0.0079(10) 0.0070(10)
C2 0.0357(9) 0.0210(8) 0.0217(8) 0.0006(7) 0.0000(7) -0.0004(6)
C19 0.0393(10) 0.0220(8) 0.0238(8) 0.0009(7) -0.0017(7) -0.0012(6)
C13 0.0364(10) 0.0240(8) 0.0213(8) -0.0036(7) -0.0008(7) 0.0028(6)
C8 0.0367(9) 0.0193(7) 0.0216(8) 0.0003(7) -0.0002(7) 0.0002(6)
C1 0.0363(9) 0.0195(7) 0.0201(8) 0.0023(7) -0.0009(7) 0.0007(6)
C11 0.0330(9) 0.0260(9) 0.0304(10) 0.0020(7) 0.0006(8) 0.0049(7)
C25 0.0491(12) 0.0243(9) 0.0218(8) 0.0014(8) -0.0014(8) 0.0012(6)
C22 0.0389(10) 0.0194(8) 0.0226(8) 0.0006(7) -0.0014(7) 0.0012(6)
C6 0.0372(10) 0.0239(8) 0.0239(8) -0.0002(7) 0.0023(7) -0.0016(6)
C14 0.0332(9) 0.0255(8) 0.0222(8) -0.0016(7) -0.0027(7) 0.0008(6)
C23 0.0355(10) 0.0263(9) 0.0322(10) 0.0015(7) -0.0008(8) -0.0025(7)
C26 0.0495(12) 0.0236(8) 0.0223(8) 0.0011(8) -0.0027(8) 0.0024(7)
C64 0.0419(10) 0.0221(8) 0.0225(9) 0.0006(7) 0.0001(7) 0.0004(6)
C9 0.0359(9) 0.0195(7) 0.0215(8) 0.0012(7) -0.0008(7) 0.0003(6)
C5 0.0406(10) 0.0229(8) 0.0256(9) -0.0021(7) -0.0005(8) -0.0034(7)
C4 0.0376(10) 0.0274(9) 0.0299(9) -0.0042(8) 0.0036(8) -0.0043(7)
C27 0.0506(13) 0.0309(10) 0.0282(10) -0.0039(9) -0.0083(9) 0.0057(8)
C24 0.0359(10) 0.0277(9) 0.0316(10) -0.0006(7) -0.0031(8) -0.0041(7)
C3 0.0352(9) 0.0264(9) 0.0258(9) -0.0008(7) 0.0030(7) -0.0017(7)
C10 0.0339(9) 0.0230(8) 0.0286(9) -0.0005(7) 0.0023(7) 0.0050(7)
C31 0.0470(12) 0.0314(10) 0.0279(10) -0.0020(8) -0.0029(9) 0.0057(8)
C20 0.0384(10) 0.0276(9) 0.0348(10) -0.0006(8) 0.0033(8) -0.0064(8)
C39 0.0469(12) 0.0340(11) 0.0265(10) -0.0021(9) 0.0022(9) -0.0010(8)
C21 0.0371(10) 0.0275(9) 0.0351(10) -0.0045(8) 0.0024(8) -0.0065(8)
C42 0.0397(11) 0.0383(11) 0.0344(11) 0.0037(9) 0.0036(9) 0.0004(9)
C29 0.0548(13) 0.0254(9) 0.0287(10) -0.0035(9) -0.0072(9) 0.0050(7)
C30 0.0477(12) 0.0301(10) 0.0289(10) -0.0003(8) -0.0060(9) 0.0056(8)
C15 0.0371(11) 0.0376(10) 0.0401(11) 0.0061(8) 0.0095(9) -0.0016(8)
C37 0.0478(13) 0.0444(13) 0.0292(10) 0.0116(10) -0.0002(9) 0.0002(9)
C28 0.0533(13) 0.0322(10) 0.0337(11) -0.0098(9) -0.0105(10) 0.0076(8)
C40 0.0530(14) 0.0351(11) 0.0453(13) -0.0051(10) 0.0007(11) -0.0007(10)
C41 0.0488(13) 0.0379(12) 0.0418(12) 0.0134(10) 0.0086(10) 0.0067(10)
C38 0.0420(12) 0.0501(14) 0.0354(11) 0.0096(10) -0.0012(10) -0.0005(10)
O16 0.112(4) 0.126(4) 0.097(4) 0.000 -0.067(3) 0.000
C17 0.0447(13) 0.0476(14) 0.0527(16) 0.0032(11) 0.0027(12) 0.0163(12)
C35 0.0463(13) 0.0326(11) 0.0559(16) 0.0007(10) -0.0008(12) -0.0038(10)
C36 0.0523(15) 0.0597(18) 0.0490(16) -0.0058(13) -0.0063(13) -0.0062(13)
C18 0.0481(13) 0.0353(11) 0.0439(12) -0.0003(9) 0.0038(9) 0.0016(8)
C16 0.0515(15) 0.0384(13) 0.0590(17) 0.0033(11) 0.0050(13) -0.0024(11)
C32 0.0497(15) 0.0453(15) 0.077(2) -0.0108(12) -0.0080(15) 0.0045(14)
C33 0.102(3) 0.092(3) 0.087(3) -0.002(3) -0.031(3) -0.040(3)
C34 0.119(4) 0.230(10) 0.067(3) -0.085(6) -0.004(3) -0.009(5)

loop_
_atom_type_symbol
_atom_type_description
_atom_type_scat_dispersion_real
_atom_type_scat_dispersion_imag
_atom_type_scat_source
C C 0.0033 0.0016 'International Tables Vol C Tables 4.2.6.8 and 6.1.1.4'
H H 0.0000 0.0000 'International Tables Vol C Tables 4.2.6.8 and 6.1.1.4'
Cu Cu 0.3201 1.2651 'International Tables Vol C Tables 4.2.6.8 and 6.1.1.4'
N N 0.0061 0.0033 'International Tables Vol C Tables 4.2.6.8 and 6.1.1.4'
O O 0.0106 0.0060 'International Tables Vol C Tables 4.2.6.8 and 6.1.1.4'

loop_
_geom_angle_atom_site_label_1
_geom_angle_atom_site_label_2
_geom_angle_atom_site_label_3
_geom_angle_site_symmetry_1
_geom_angle_site_symmetry_3
_geom_angle
_geom_angle_publ_flag
O5 Cu1 O7 5_766 . 92.94(7) ?
O1 Cu1 O5 . 5_766 89.78(7) ?
O1 Cu1 O4 . . 88.31(7) ?
O1 Cu1 O7 . . 94.12(6) ?
O1 Cu1 O2 . 5_766 169.60(7) ?
O4 Cu1 O5 . 5_766 169.44(7) ?
O4 Cu1 O7 . . 97.56(7) ?
O2 Cu1 O5 5_766 5_766 89.93(8) ?
O2 Cu1 O4 5_766 . 90.08(7) ?
O2 Cu1 O7 5_766 . 96.28(7) ?
Cu3 Cu3 O17 7_575 . 0(10) ?
Cu3 Cu3 O10 7_575 . 0(10) ?
Cu3 Cu3 O10 7_575 7_575 0(10) ?
Cu3 Cu3 O13 7_575 . 0(10) ?
Cu3 Cu3 O13 7_575 7_575 0(10) ?
O10 Cu3 O17 . . 98.13(7) ?
O10 Cu3 O17 7_575 . 98.12(7) ?
O10 Cu3 O10 . 7_575 91.98(13) ?
O10 Cu3 O13 7_575 . 167.03(8) ?
O10 Cu3 O13 . . 88.24(9) ?
O10 Cu3 O13 . 7_575 167.04(8) ?
O10 Cu3 O13 7_575 7_575 88.24(9) ?
O13 Cu3 O17 . . 94.67(8) ?
O13 Cu3 O17 7_575 . 94.67(8) ?
O13 Cu3 O13 7_575 . 88.66(13) ?
O9 Cu2 O9 . 7_575 90.31(13) ?
O9 Cu2 O15 . . 94.01(8) ?
O9 Cu2 O15 7_575 . 94.01(8) ?
O12 Cu2 O9 . . 89.77(10) ?
O12 Cu2 O9 . 7_575 171.10(8) ?
O12 Cu2 O9 7_575 7_575 89.77(10) ?
O12 Cu2 O9 7_575 . 171.10(8) ?
O12 Cu2 O12 . 7_575 88.79(15) ?
O12 Cu2 O15 7_575 . 94.86(9) ?
O12 Cu2 O15 . . 94.86(9) ?
C12 O6 H6 . . 106(2) ?
C8 O5 Cu1 . 5_766 126.88(14) ?
C1 O1 Cu1 . . 122.35(13) ?
C8 O4 Cu1 . . 118.33(13) ?
C15 O7 Cu1 . . 119.67(14) ?
C15 O7 C18 . . 110.24(19) ?
C18 O7 Cu1 . . 119.51(14) ?
C1 O2 Cu1 . 5_766 122.35(13) ?
Cu3 O17 Cu3 7_575 . 0.000(17) ?
Cu3 O17 H17C 7_575 . 121(3) ?
Cu3 O17 H17C . . 121(3) ?
Cu3 O17 H17 7_575 . 123(3) ?
Cu3 O17 H17 . . 123(3) ?
H17C O17 H17 . . 110(5) ?
C5 O3 H3 . . 115.3 ?
C64 O9 Cu2 . . 121.15(15) ?
Cu3 O10 Cu3 7_575 . 0.00(2) ?
C64 O10 Cu3 . 7_575 124.35(15) ?
C64 O10 Cu3 . . 124.35(15) ?
Cu3 O13 Cu3 7_575 . 0.000(13) ?
C25 O13 Cu3 . 7_575 123.49(16) ?
C25 O13 Cu3 . . 123.49(16) ?
C29 O14 H14A . . 114.7 ?
C34 O18 H18 . . 94.8 ?
C25 O12 Cu2 . . 121.49(16) ?
C32 O15 Cu2 . . 124.11(17) ?
C32 O15 Cu2 7_575 . 124.11(17) ?
C32 O15 C32 7_575 . 111.1(3) ?
C39 N1 C41 . . 108.29(18) ?
C37 N1 C39 . . 111.8(2) ?
C37 N1 C41 . . 107.75(19) ?
C35 N1 C39 . . 109.36(19) ?
C35 N1 C37 . . 108.14(19) ?
C35 N1 C41 . . 111.6(2) ?
O6 C12 C13 . . 122.43(18) ?
O6 C12 C11 . . 117.77(19) ?
C11 C12 C13 . . 119.79(18) ?
C2 C7 H7 . . 119.5 ?
C6 C7 H7 . . 119.5 ?
C6 C7 C2 . . 121.10(19) ?
C16 O8 C17 . . 112.1(2) ?
C7 C2 C1 . . 120.92(18) ?
C7 C2 C3 . . 118.65(17) ?
C3 C2 C1 . . 120.43(18) ?
C24 C19 C64 . . 121.95(19) ?
C20 C19 C64 . . 119.20(19) ?
C20 C19 C24 . . 118.85(18) ?
C12 C13 H13 . . 120.2 ?
C14 C13 C12 . . 119.66(18) ?
C14 C13 H13 . . 120.2 ?
O5 C8 C9 . . 116.55(18) ?
O4 C8 O5 . . 125.20(18) ?
O4 C8 C9 . . 118.23(18) ?
O1 C1 O2 . . 125.57(18) ?
O1 C1 C2 . . 116.98(18) ?
O2 C1 C2 . . 117.44(18) ?
C12 C11 H11 . . 120.0 ?
C10 C11 C12 . . 119.95(19) ?
C10 C11 H11 . . 120.0 ?
O13 C25 O12 . . 125.8(2) ?
O13 C25 C26 . . 116.6(2) ?
O12 C25 C26 . . 117.6(2) ?
O11 C22 C23 . . 121.57(19) ?
O11 C22 C21 . . 120.30(19) ?
C21 C22 C23 . . 118.12(18) ?
C7 C6 H6A . . 120.1 ?
C7 C6 C5 . . 119.88(19) ?
C5 C6 H6A . . 120.1 ?
C13 C14 H14 . . 119.6 ?
C13 C14 C9 . . 120.87(19) ?
C9 C14 H14 . . 119.6 ?
C22 C23 H23 . . 119.6 ?
C24 C23 C22 . . 120.8(2) ?
C24 C23 H23 . . 119.6 ?
C27 C26 C25 . . 119.3(2) ?
C27 C26 C31 . . 119.6(2) ?
C31 C26 C25 . . 121.0(2) ?
O9 C64 C19 . . 118.04(19) ?
O10 C64 O9 . . 124.99(19) ?
O10 C64 C19 . . 116.97(19) ?
C14 C9 C8 . . 120.40(18) ?
C14 C9 C10 . . 119.00(17) ?
C10 C9 C8 . . 120.60(18) ?
O3 C5 C6 . . 123.14(19) ?
O3 C5 C4 . . 117.15(19) ?
C6 C5 C4 . . 119.71(18) ?
C5 C4 H4 . . 120.2 ?
C3 C4 C5 . . 119.7(2) ?
C3 C4 H4 . . 120.2 ?
C26 C27 H27 . . 119.9 ?
C28 C27 C26 . . 120.2(2) ?
C28 C27 H27 . . 119.9 ?
C19 C24 H24 . . 119.7 ?
C23 C24 C19 . . 120.5(2) ?
C23 C24 H24 . . 119.7 ?
C2 C3 H3A . . 119.5 ?
C4 C3 C2 . . 120.96(19) ?
C4 C3 H3A . . 119.5 ?
C11 C10 C9 . . 120.57(18) ?
C11 C10 H10 . . 119.7 ?
C9 C10 H10 . . 119.7 ?
C26 C31 H31 . . 119.8 ?
C26 C31 C30 . . 120.3(2) ?
C30 C31 H31 . . 119.8 ?
C19 C20 H20 . . 119.6 ?
C21 C20 C19 . . 120.7(2) ?
C21 C20 H20 . . 119.6 ?
N1 C39 H39A . . 108.5 ?
N1 C39 H39B . . 108.5 ?
H39A C39 H39B . . 107.5 ?
C40 C39 N1 . . 115.3(2) ?
C40 C39 H39A . . 108.5 ?
C40 C39 H39B . . 108.5 ?
C22 C21 H21 . . 119.6 ?
C20 C21 C22 . . 120.9(2) ?
C20 C21 H21 . . 119.6 ?
H42A C42 H42B . . 109.5 ?
H42A C42 H42C . . 109.5 ?
H42B C42 H42C . . 109.5 ?
C41 C42 H42A . . 109.5 ?
C41 C42 H42B . . 109.5 ?
C41 C42 H42C . . 109.5 ?
O14 C29 C30 . . 122.6(2) ?
O14 C29 C28 . . 117.4(2) ?
C30 C29 C28 . . 120.0(2) ?
C31 C30 H30 . . 120.1 ?
C29 C30 C31 . . 119.7(2) ?
C29 C30 H30 . . 120.1 ?
O7 C15 H15A . . 110.0 ?
O7 C15 H15B . . 110.0 ?
O7 C15 C16 . . 108.3(2) ?
H15A C15 H15B . . 108.4 ?
C16 C15 H15A . . 110.0 ?
C16 C15 H15B . . 110.0 ?
N1 C37 H37A . . 108.8 ?
N1 C37 H37B . . 108.8 ?
H37A C37 H37B . . 107.7 ?
C38 C37 N1 . . 113.9(2) ?
C38 C37 H37A . . 108.8 ?
C38 C37 H37B . . 108.8 ?
C27 C28 C29 . . 120.1(2) ?
C27 C28 H28 . . 119.9 ?
C29 C28 H28 . . 119.9 ?
C39 C40 H40A . . 109.5 ?
C39 C40 H40B . . 109.5 ?
C39 C40 H40C . . 109.5 ?
H40A C40 H40B . . 109.5 ?
H40A C40 H40C . . 109.5 ?
H40B C40 H40C . . 109.5 ?
N1 C41 H41A . . 108.6 ?
N1 C41 H41B . . 108.6 ?
C42 C41 N1 . . 114.85(19) ?
C42 C41 H41A . . 108.6 ?
C42 C41 H41B . . 108.6 ?
H41A C41 H41B . . 107.5 ?
C37 C38 H38A . . 109.5 ?
C37 C38 H38B . . 109.5 ?
C37 C38 H38C . . 109.5 ?
H38A C38 H38B . . 109.5 ?
H38A C38 H38C . . 109.5 ?
H38B C38 H38C . . 109.5 ?
C33 O16 C33 7_575 . 109.8(5) ?
O8 C17 H17A . . 110.0 ?
O8 C17 H17B . . 110.0 ?
O8 C17 C18 . . 108.4(2) ?
H17A C17 H17B . . 108.4 ?
C18 C17 H17A . . 110.0 ?
C18 C17 H17B . . 110.0 ?
N1 C35 H35A . . 108.5 ?
N1 C35 H35B . . 108.5 ?
H35A C35 H35B . . 107.5 ?
C36 C35 N1 . . 114.9(2) ?
C36 C35 H35A . . 108.5 ?
C36 C35 H35B . . 108.5 ?
C35 C36 H36A . . 109.5 ?
C35 C36 H36B . . 109.5 ?
C35 C36 H36C . . 109.5 ?
H36A C36 H36B . . 109.5 ?
H36A C36 H36C . . 109.5 ?
H36B C36 H36C . . 109.5 ?
O7 C18 C17 . . 110.9(2) ?
O7 C18 H18A . . 109.5 ?
O7 C18 H18B . . 109.5 ?
C17 C18 H18A . . 109.5 ?
C17 C18 H18B . . 109.5 ?
H18A C18 H18B . . 108.1 ?
O8 C16 C15 . . 111.9(2) ?
O8 C16 H16A . . 109.2 ?
O8 C16 H16B . . 109.2 ?
C15 C16 H16A . . 109.2 ?
C15 C16 H16B . . 109.2 ?
H16A C16 H16B . . 107.9 ?
O15 C32 H32A . . 109.8 ?
O15 C32 H32B . . 109.8 ?
O15 C32 C33 . . 109.5(3) ?
H32A C32 H32B . . 108.2 ?
C33 C32 H32A . . 109.8 ?
C33 C32 H32B . . 109.8 ?
O16 C33 C32 . . 110.0(4) ?
O16 C33 H33A . . 109.7 ?
O16 C33 H33B . . 109.7 ?
C32 C33 H33A . . 109.7 ?
C32 C33 H33B . . 109.7 ?
H33A C33 H33B . . 108.2 ?
O18 C34 H34A . . 109.1 ?
O18 C34 H34B . . 110.4 ?
O18 C34 H34C . . 108.8 ?
H34A C34 H34B . . 109.5 ?
H34A C34 H34C . . 109.5 ?
H34B C34 H34C . . 109.5 ?

loop_
_geom_bond_atom_site_label_1
_geom_bond_atom_site_label_2
_geom_bond_site_symmetry_2
_geom_bond_distance
_geom_bond_publ_flag
Cu1 O5 5_766 1.9618(15) ?
Cu1 O1 . 1.9408(15) ?
Cu1 O4 . 1.9542(15) ?
Cu1 O7 . 2.1950(17) ?
Cu1 O2 5_766 1.9508(15) ?
Cu3 Cu3 7_575 0.0000(10) ?
Cu3 O17 . 2.128(3) ?
Cu3 O10 . 1.9425(16) ?
Cu3 O10 7_575 1.9426(16) ?
Cu3 O13 . 1.9469(17) ?
Cu3 O13 7_575 1.9469(17) ?
Cu2 O9 7_575 1.9527(16) ?
Cu2 O9 . 1.9526(16) ?
Cu2 O12 . 1.9422(18) ?
Cu2 O12 7_575 1.9422(18) ?
Cu2 O15 . 2.168(3) ?
O11 C22 . 1.336(2) ?
O6 C12 . 1.352(2) ?
O6 H6 . 0.815(18) ?
O5 C8 . 1.259(2) ?
O1 C1 . 1.257(2) ?
O4 C8 . 1.252(3) ?
O7 C15 . 1.431(3) ?
O7 C18 . 1.487(3) ?
O2 C1 . 1.259(3) ?
O17 H17C . 0.899(19) ?
O17 H17 . 0.847(19) ?
O3 H3 . 0.8307 ?
O3 C5 . 1.348(2) ?
O9 C64 . 1.255(3) ?
O10 C64 . 1.248(3) ?
O13 C25 . 1.248(3) ?
O14 H14A . 0.8617 ?
O14 C29 . 1.347(3) ?
O18 H18 . 0.8199 ?
O18 C34 . 1.427(16) ?
O12 C25 . 1.250(3) ?
O15 C32 7_575 1.408(3) ?
O15 C32 . 1.408(3) ?
N1 C39 . 1.517(3) ?
N1 C37 . 1.516(3) ?
N1 C41 . 1.521(3) ?
N1 C35 . 1.504(3) ?
C12 C13 . 1.393(3) ?
C12 C11 . 1.389(3) ?
C7 H7 . 0.9500 ?
C7 C2 . 1.387(3) ?
C7 C6 . 1.383(3) ?
O8 C17 . 1.450(4) ?
O8 C16 . 1.431(4) ?
C2 C1 . 1.482(3) ?
C2 C3 . 1.398(3) ?
C19 C64 . 1.487(3) ?
C19 C24 . 1.391(3) ?
C19 C20 . 1.390(3) ?
C13 H13 . 0.9500 ?
C13 C14 . 1.382(3) ?
C8 C9 . 1.489(3) ?
C11 H11 . 0.9500 ?
C11 C10 . 1.381(3) ?
C25 C26 . 1.484(3) ?
C22 C23 . 1.402(3) ?
C22 C21 . 1.393(3) ?
C6 H6A . 0.9500 ?
C6 C5 . 1.390(3) ?
C14 H14 . 0.9500 ?
C14 C9 . 1.388(3) ?
C23 H23 . 0.9500 ?
C23 C24 . 1.382(3) ?
C26 C27 . 1.381(3) ?
C26 C31 . 1.388(3) ?
C9 C10 . 1.392(3) ?
C5 C4 . 1.400(3) ?
C4 H4 . 0.9500 ?
C4 C3 . 1.380(3) ?
C27 H27 . 0.9500 ?
C27 C28 . 1.379(3) ?
C24 H24 . 0.9500 ?
C3 H3A . 0.9500 ?
C10 H10 . 0.9500 ?
C31 H31 . 0.9500 ?
C31 C30 . 1.388(3) ?
C20 H20 . 0.9500 ?
C20 C21 . 1.381(3) ?
C39 H39A . 0.9900 ?
C39 H39B . 0.9900 ?
C39 C40 . 1.514(3) ?
C21 H21 . 0.9500 ?
C42 H42A . 0.9800 ?
C42 H42B . 0.9800 ?
C42 H42C . 0.9800 ?
C42 C41 . 1.502(3) ?
C29 C30 . 1.376(3) ?
C29 C28 . 1.392(3) ?
C30 H30 . 0.9500 ?
C15 H15A . 0.9900 ?
C15 H15B . 0.9900 ?
C15 C16 . 1.513(4) ?
C37 H37A . 0.9900 ?
C37 H37B . 0.9900 ?
C37 C38 . 1.511(3) ?
C28 H28 . 0.9500 ?
C40 H40A . 0.9800 ?
C40 H40B . 0.9800 ?
C40 H40C . 0.9800 ?
C41 H41A . 0.9900 ?
C41 H41B . 0.9900 ?
C38 H38A . 0.9800 ?
C38 H38B . 0.9800 ?
C38 H38C . 0.9800 ?
O16 C33 7_575 1.432(6) ?
O16 C33 . 1.432(6) ?
C17 H17A . 0.9900 ?
C17 H17B . 0.9900 ?
C17 C18 . 1.517(4) ?
C35 H35A . 0.9900 ?
C35 H35B . 0.9900 ?
C35 C36 . 1.478(4) ?
C36 H36A . 0.9800 ?
C36 H36B . 0.9800 ?
C36 H36C . 0.9800 ?
C18 H18A . 0.9900 ?
C18 H18B . 0.9900 ?
C16 H16A . 0.9900 ?
C16 H16B . 0.9900 ?
C32 H32A . 0.9900 ?
C32 H32B . 0.9900 ?
C32 C33 . 1.462(6) ?
C33 H33A . 0.9900 ?
C33 H33B . 0.9900 ?
C34 H34A . 0.9795 ?
C34 H34B . 0.9804 ?
C34 H34C . 0.9799 ?

loop_
_geom_torsion_atom_site_label_1
_geom_torsion_atom_site_label_2
_geom_torsion_atom_site_label_3
_geom_torsion_atom_site_label_4
_geom_torsion_site_symmetry_1
_geom_torsion_site_symmetry_2
_geom_torsion_site_symmetry_3
_geom_torsion_site_symmetry_4
_geom_torsion
_geom_torsion_publ_flag
Cu1 O5 C8 O4 5_766 . . . 4.5(3) ?
Cu1 O5 C8 C9 5_766 . . . -174.02(13) ?
Cu1 O1 C1 O2 . . . . -0.3(3) ?
Cu1 O1 C1 C2 . . . . 179.56(13) ?
Cu1 O4 C8 O5 . . . . -2.8(3) ?
Cu1 O4 C8 C9 . . . . 175.68(13) ?
Cu1 O7 C15 C16 . . . . -85.9(2) ?
Cu1 O7 C18 C17 . . . . 84.9(2) ?
Cu1 O2 C1 O1 5_766 . . . -1.6(3) ?
Cu1 O2 C1 C2 5_766 . . . 178.56(13) ?
Cu3 O10 C64 O9 7_575 . . . -7.1(3) ?
Cu3 O10 C64 O9 . . . . -7.1(3) ?
Cu3 O10 C64 C19 . . . . 172.42(14) ?
Cu3 O10 C64 C19 7_575 . . . 172.42(14) ?
Cu3 O13 C25 O12 . . . . 0.3(4) ?
Cu3 O13 C25 O12 7_575 . . . 0.3(4) ?
Cu3 O13 C25 C26 7_575 . . . -177.86(15) ?
Cu3 O13 C25 C26 . . . . -177.86(15) ?
Cu2 O9 C64 O10 . . . . 8.3(3) ?
Cu2 O9 C64 C19 . . . . -171.20(14) ?
Cu2 O12 C25 O13 . . . . -0.4(4) ?
Cu2 O12 C25 C26 . . . . 177.69(15) ?
Cu2 O15 C32 C33 . . . . 111.0(3) ?
O11 C22 C23 C24 . . . . -178.86(19) ?
O11 C22 C21 C20 . . . . -179.7(2) ?
O6 C12 C13 C14 . . . . 178.82(18) ?
O6 C12 C11 C10 . . . . -176.77(18) ?
O5 C8 C9 C14 . . . . 166.29(19) ?
O5 C8 C9 C10 . . . . -12.7(3) ?
O4 C8 C9 C14 . . . . -12.3(3) ?
O4 C8 C9 C10 . . . . 168.72(19) ?
O7 C15 C16 O8 . . . . -58.8(3) ?
O3 C5 C4 C3 . . . . 177.9(2) ?
O13 C25 C26 C27 . . . . 15.3(3) ?
O13 C25 C26 C31 . . . . -168.1(2) ?
O14 C29 C30 C31 . . . . 176.0(2) ?
O14 C29 C28 C27 . . . . -178.3(2) ?
O12 C25 C26 C27 . . . . -163.0(2) ?
O12 C25 C26 C31 . . . . 13.6(3) ?
O15 C32 C33 O16 . . . . 58.4(5) ?
C12 C13 C14 C9 . . . . -1.6(3) ?
C12 C11 C10 C9 . . . . -2.5(3) ?
C7 C2 C1 O1 . . . . -175.67(18) ?
C7 C2 C1 O2 . . . . 4.2(3) ?
C7 C2 C3 C4 . . . . 1.3(3) ?
C7 C6 C5 O3 . . . . -178.0(2) ?
C7 C6 C5 C4 . . . . 1.7(3) ?
O8 C17 C18 O7 . . . . 56.1(3) ?
C2 C7 C6 C5 . . . . -0.1(3) ?
C19 C20 C21 C22 . . . . -1.3(3) ?
C13 C12 C11 C10 . . . . 4.1(3) ?
C13 C14 C9 C8 . . . . -175.80(17) ?
C13 C14 C9 C10 . . . . 3.2(3) ?
C8 C9 C10 C11 . . . . 177.83(18) ?
C1 C2 C3 C4 . . . . -179.21(19) ?
C11 C12 C13 C14 . . . . -2.1(3) ?
C25 C26 C27 C28 . . . . 173.5(2) ?
C25 C26 C31 C30 . . . . -175.7(2) ?
C22 C23 C24 C19 . . . . -1.7(3) ?
C6 C7 C2 C1 . . . . 179.08(18) ?
C6 C7 C2 C3 . . . . -1.4(3) ?
C6 C5 C4 C3 . . . . -1.8(3) ?
C14 C9 C10 C11 . . . . -1.2(3) ?
C23 C22 C21 C20 . . . . -0.7(3) ?
C26 C27 C28 C29 . . . . 2.4(4) ?
C26 C31 C30 C29 . . . . 2.1(4) ?
C64 C19 C24 C23 . . . . 179.71(19) ?
C64 C19 C20 C21 . . . . -178.2(2) ?
C5 C4 C3 C2 . . . . 0.3(3) ?
C27 C26 C31 C30 . . . . 0.9(3) ?
C24 C19 C64 O9 . . . . -15.8(3) ?
C24 C19 C64 O10 . . . . 164.7(2) ?
C24 C19 C20 C21 . . . . 1.8(3) ?
C3 C2 C1 O1 . . . . 4.8(3) ?
C3 C2 C1 O2 . . . . -175.35(19) ?
C31 C26 C27 C28 . . . . -3.1(4) ?
C20 C19 C64 O9 . . . . 164.2(2) ?
C20 C19 C64 O10 . . . . -15.4(3) ?
C20 C19 C24 C23 . . . . -0.3(3) ?
C39 N1 C37 C38 . . . . 56.5(3) ?
C39 N1 C41 C42 . . . . -179.3(2) ?
C39 N1 C35 C36 . . . . 68.5(3) ?
C21 C22 C23 C24 . . . . 2.2(3) ?
C30 C29 C28 C27 . . . . 0.6(4) ?
C15 O7 C18 C17 . . . . -59.7(3) ?
C37 N1 C39 C40 . . . . 50.7(3) ?
C37 N1 C41 C42 . . . . 59.7(3) ?
C37 N1 C35 C36 . . . . -169.6(2) ?
C28 C29 C30 C31 . . . . -2.8(4) ?
C41 N1 C39 C40 . . . . -67.8(3) ?
C41 N1 C37 C38 . . . . 175.4(2) ?
C41 N1 C35 C36 . . . . -51.3(3) ?
C17 O8 C16 C15 . . . . 58.4(3) ?
C35 N1 C39 C40 . . . . 170.4(2) ?
C35 N1 C37 C38 . . . . -63.9(3) ?
C35 N1 C41 C42 . . . . -58.9(3) ?
C18 O7 C15 C16 . . . . 58.6(3) ?
C16 O8 C17 C18 . . . . -55.9(3) ?
C32 O15 C32 C33 7_575 . . . -59.8(5) ?
C33 O16 C33 C32 7_575 . . . -57.9(8) ?
